data_7131884
loop_
_publ_author_name
'Ayson, Patricia Rose H.'
'Brown, Seth N.'

_publ_section_title
;
 Slip to &#x3c0; Ru: structural distortions due to metal-iminoxolene
 &#x3c0; bonding.
;
_journal_issue 63
_journal_name_full 'Chemical communications (Cambridge, England)'
_journal_page_first 9618
_journal_page_last 9621
_journal_paper_doi 10.1039/d3cc02943c
_journal_volume 59
_journal_year 2023
_chemical_formula_moiety 'C36 H29 F12 N O'
_chemical_formula_sum 'C36 H29 F12 N O'
_chemical_formula_weight 719.60
_chemical_name_common CF3Tio
_chemical_name_systematic N-(2,6-bis(3,5-bis(trifluoromethyl)phenyl)phenyl)-4,6-di-tert-butyl-2-imino-1,2-benzoquinone
_space_group_crystal_system orthorhombic
_space_group_IT_number 61
_space_group_name_Hall '-P 2ac 2ab'
_space_group_name_H-M_alt 'P b c a'
_atom_sites_solution_hydrogens difmap
_atom_sites_solution_primary direct
_atom_sites_solution_secondary difmap
_audit_creation_method SHELXL-2013
_audit_update_record
;
2023-06-15 deposited with the CCDC.	2023-07-13 downloaded from the CCDC.
;
_cell_angle_alpha 90
_cell_angle_beta 90
_cell_angle_gamma 90
_cell_formula_units_Z 8
_cell_length_a 20.2437(13)
_cell_length_b 9.7698(6)
_cell_length_c 33.781(3)
_cell_measurement_reflns_used 9685
_cell_measurement_temperature 120(2)
_cell_measurement_theta_max 28.20
_cell_measurement_theta_min 2.39
_cell_volume 6681.1(8)
_computing_cell_refinement 'Bruker SAINT'
_computing_data_collection 'Bruker APEX2'
_computing_data_reduction 'Bruker SAINT'
_computing_molecular_graphics 'Bruker SHELXTL'
_computing_publication_material 'Bruker SHELXTL'
_computing_structure_refinement 'SHELXL-2013 (Sheldrick, 2013)'
_computing_structure_solution 'SHELXS-97 (Sheldrick 2008)'
_diffrn_ambient_temperature 120(2)
_diffrn_detector_area_resol_mean 8.33
_diffrn_measured_fraction_theta_full 1.000
_diffrn_measured_fraction_theta_max 0.997
_diffrn_measurement_device_type 'Bruker APEX-II CCD'
_diffrn_measurement_method '\f and \w scans'
_diffrn_radiation_type MoK\a
_diffrn_radiation_wavelength 0.71073
_diffrn_reflns_av_R_equivalents 0.0360
_diffrn_reflns_av_unetI/netI 0.0121
_diffrn_reflns_Laue_measured_fraction_full 1.000
_diffrn_reflns_Laue_measured_fraction_max 0.997
_diffrn_reflns_limit_h_max 26
_diffrn_reflns_limit_h_min -26
_diffrn_reflns_limit_k_max 13
_diffrn_reflns_limit_k_min -12
_diffrn_reflns_limit_l_max 44
_diffrn_reflns_limit_l_min -45
_diffrn_reflns_number 146007
_diffrn_reflns_point_group_measured_fraction_full 1.000
_diffrn_reflns_point_group_measured_fraction_max 0.997
_diffrn_reflns_theta_full 25.242
_diffrn_reflns_theta_max 28.324
_diffrn_reflns_theta_min 1.570
_diffrn_source 'fine-focus sealed tube'
_exptl_absorpt_coefficient_mu 0.132
_exptl_absorpt_correction_T_max 0.9865
_exptl_absorpt_correction_T_min 0.9555
_exptl_absorpt_correction_type numerical
_exptl_absorpt_process_details
;
Krause, L., Herbst-Irmer, R., Sheldrick G.M. & Stalke D.,
 J. Appl. Cryst. 48 (2015) 3-10.
;
_exptl_crystal_colour green
_exptl_crystal_density_diffrn 1.431
_exptl_crystal_density_method 'not measured'
_exptl_crystal_description Block
_exptl_crystal_F_000 2944
_exptl_crystal_recrystallization_method
'Crystals deposited on standing of a supersaturated solutionof the compound in methanol at room temperature.'
_exptl_crystal_size_max 0.388
_exptl_crystal_size_mid 0.327
_exptl_crystal_size_min 0.158
_refine_diff_density_max 0.472
_refine_diff_density_min -0.368
_refine_diff_density_rms 0.050
_refine_ls_extinction_method none
_refine_ls_goodness_of_fit_ref 1.070
_refine_ls_hydrogen_treatment refall
_refine_ls_matrix_type full
_refine_ls_number_parameters 581
_refine_ls_number_reflns 8290
_refine_ls_number_restraints 3
_refine_ls_restrained_S_all 1.071
_refine_ls_R_factor_all 0.0561
_refine_ls_R_factor_gt 0.0471
_refine_ls_shift/su_max 0.000
_refine_ls_shift/su_mean 0.000
_refine_ls_structure_factor_coef Fsqd
_refine_ls_weighting_details 'w=1/[\s^2^(Fo^2^)+(0.0400P)^2^+5.9855P] where P=(Fo^2^+2Fc^2^)/3'
_refine_ls_weighting_scheme calc
_refine_ls_wR_factor_gt 0.1098
_refine_ls_wR_factor_ref 0.1156
_reflns_Friedel_coverage 0.000
_reflns_number_gt 7145
_reflns_number_total 8290
_reflns_threshold_expression 'I > 2\s(I)'
_cod_data_source_file d3cc02943c2.cif
_cod_data_source_block cf3tio
_cod_depositor_comments 'Adding full bibliography for 7131884--7131891.cif.'
_cod_original_cell_volume 6681.0(8)
_cod_database_code 7131884
_shelx_space_group_comment
; 
The symmetry employed for this shelxl refinement is uniquely defined 
by the following loop, which should always be used as a source of 
symmetry information in preference to the above space-group names. 
They are only intended as comments. 
;
_shelx_estimated_absorpt_t_min 0.951
_shelx_estimated_absorpt_t_max 0.979
_shelxl_version_number 2013-4

loop_
_space_group_symop_operation_xyz
'x, y, z'
'-x+1/2, -y, z+1/2'
'-x, y+1/2, -z+1/2'
'x+1/2, -y+1/2, -z'
'-x, -y, -z'
'x-1/2, y, -z-1/2'
'x, -y-1/2, z-1/2'
'-x-1/2, y-1/2, z'

loop_
_atom_site_label
_atom_site_type_symbol
_atom_site_fract_x
_atom_site_fract_y
_atom_site_fract_z
_atom_site_U_iso_or_equiv
_atom_site_adp_type
_atom_site_occupancy
_atom_site_site_symmetry_order
_atom_site_calc_flag
_atom_site_refinement_flags_posn
_atom_site_refinement_flags_adp
_atom_site_refinement_flags_occupancy
_atom_site_disorder_assembly
_atom_site_disorder_group
O O 0.48495(7) 0.36672(12) 0.17201(4) 0.0277(3) Uani 0.909(3) 1 d . . P . .
O1 O 0.4195(7) 0.1567(12) 0.0563(4) 0.0277(3) Uani 0.091(3) 1 d . . P A 2
N N 0.44923(6) 0.12641(12) 0.13022(4) 0.0172(2) Uani 1 1 d . . . . .
C11 C 0.46750(8) 0.37541(15) 0.13759(4) 0.0211(3) Uani 1 1 d . . . . .
C12 C 0.44063(7) 0.24818(15) 0.11722(4) 0.0184(3) Uani 1 1 d . . . . .
C13 C 0.40301(8) 0.26493(16) 0.08066(5) 0.0224(3) Uani 1 1 d . . . . .
C14 C 0.39997(7) 0.38766(15) 0.06246(4) 0.0173(3) Uani 1 1 d . . . . .
C15 C 0.43505(7) 0.50345(15) 0.07959(4) 0.0193(3) Uani 1 1 d . . . . .
C16 C 0.46785(7) 0.50280(14) 0.11471(4) 0.0187(3) Uani 1 1 d . . . . .
C17 C 0.49980(9) 0.63068(15) 0.13256(5) 0.0253(3) Uani 1 1 d . . . . .
C18 C 0.36129(7) 0.41048(16) 0.02415(4) 0.0208(3) Uani 1 1 d . . . . .
C21 C 0.48790(7) 0.09153(14) 0.16352(4) 0.0164(3) Uani 1 1 d . . . . .
C22 C 0.45616(7) 0.04914(14) 0.19842(4) 0.0173(3) Uani 1 1 d . . . . .
C23 C 0.49380(7) 0.00196(16) 0.23009(4) 0.0203(3) Uani 1 1 d . . . . .
C24 C 0.56202(8) -0.00677(16) 0.22721(5) 0.0224(3) Uani 1 1 d . . . . .
C25 C 0.59303(7) 0.03608(15) 0.19284(5) 0.0210(3) Uani 1 1 d . . . . .
C26 C 0.55712(7) 0.08646(14) 0.16081(4) 0.0180(3) Uani 1 1 d . . . . .
C31 C 0.38320(7) 0.06132(14) 0.20235(4) 0.0177(3) Uani 1 1 d . . . . .
C32 C 0.35637(7) 0.13553(15) 0.23359(4) 0.0196(3) Uani 1 1 d . . . . .
C33 C 0.28822(7) 0.14962(16) 0.23717(4) 0.0212(3) Uani 1 1 d . . . . .
C34 C 0.24598(8) 0.08880(17) 0.21023(5) 0.0242(3) Uani 1 1 d . . . . .
C35 C 0.27302(8) 0.01321(16) 0.17946(5) 0.0229(3) Uani 1 1 d . . . . .
C36 C 0.34060(7) -0.00001(15) 0.17504(5) 0.0205(3) Uani 1 1 d . . . . .
C37 C 0.26137(8) 0.23132(18) 0.27093(5) 0.0269(3) Uani 1 1 d . . . . .
C38 C 0.22713(8) -0.04936(19) 0.14970(5) 0.0308(4) Uani 1 1 d . . . . .
C41 C 0.59321(7) 0.13874(14) 0.12544(4) 0.0184(3) Uani 1 1 d . . . . .
C42 C 0.64556(7) 0.22986(15) 0.13106(5) 0.0203(3) Uani 1 1 d . . . . .
C43 C 0.68155(7) 0.27774(15) 0.09894(5) 0.0206(3) Uani 1 1 d . . . . .
C44 C 0.66607(7) 0.23664(15) 0.06075(5) 0.0204(3) Uani 1 1 d . . . . .
C45 C 0.61393(7) 0.14700(15) 0.05515(4) 0.0196(3) Uani 1 1 d . . . . .
C46 C 0.57726(7) 0.09860(15) 0.08703(5) 0.0194(3) Uani 1 1 d . . . . .
C47 C 0.73855(8) 0.37349(19) 0.10488(5) 0.0293(4) Uani 1 1 d D . . . .
C48 C 0.59574(8) 0.10456(17) 0.01393(5) 0.0272(3) Uani 1 1 d . . . . .
C171 C 0.57169(11) 0.6001(3) 0.14371(8) 0.0481(5) Uani 1 1 d . . . . .
C172 C 0.49973(16) 0.7504(2) 0.10345(6) 0.0513(6) Uani 1 1 d . . . . .
C173 C 0.46055(13) 0.6747(2) 0.16941(6) 0.0398(5) Uani 1 1 d . . . . .
C181 C 0.41034(9) 0.4473(2) -0.00904(5) 0.0358(4) Uani 1 1 d . . . . .
C182 C 0.32270(11) 0.2840(2) 0.01148(7) 0.0409(5) Uani 1 1 d . . . . .
C183 C 0.31255(9) 0.5292(2) 0.02959(5) 0.0304(4) Uani 1 1 d . . . . .
F371 F 0.26615(6) 0.16451(14) 0.30518(3) 0.0475(3) Uani 1 1 d . . . . .
F372 F 0.29272(6) 0.35036(12) 0.27510(4) 0.0482(3) Uani 1 1 d . . . . .
F373 F 0.19759(5) 0.26274(13) 0.26660(3) 0.0404(3) Uani 1 1 d . . . . .
F381 F 0.25622(7) -0.13787(16) 0.12581(5) 0.0675(5) Uani 1 1 d . . . . .
F382 F 0.17634(6) -0.11320(15) 0.16673(4) 0.0561(4) Uani 1 1 d . . . . .
F383 F 0.19997(7) 0.04534(14) 0.12657(4) 0.0527(3) Uani 1 1 d . . . . .
F471 F 0.79606(6) 0.30847(19) 0.10260(8) 0.0701(7) Uani 0.920(3) 1 d . . P B 1
F472 F 0.74015(11) 0.4716(2) 0.07822(5) 0.0710(7) Uani 0.920(3) 1 d . . P B 1
F473 F 0.73857(8) 0.4332(2) 0.14002(4) 0.0497(4) Uani 0.920(3) 1 d . . P B 1
F474 F 0.7185(8) 0.5014(16) 0.0988(9) 0.0701(7) Uani 0.080(3) 1 d D . P B 2
F475 F 0.7673(14) 0.373(3) 0.1372(6) 0.0710(7) Uani 0.080(3) 1 d D . P B 2
F476 F 0.7854(9) 0.360(2) 0.0792(5) 0.0497(4) Uani 0.080(3) 1 d D . P B 2
F481 F 0.64827(6) 0.09825(15) -0.00993(3) 0.0502(3) Uani 1 1 d . . . . .
F482 F 0.55338(6) 0.19219(12) -0.00300(3) 0.0439(3) Uani 1 1 d . . . . .
F483 F 0.56691(6) -0.01793(11) 0.01265(3) 0.0371(3) Uani 1 1 d . . . . .
H13 H 0.3777(10) 0.183(2) 0.0723(6) 0.024(5) Uiso 1 1 d . . . C 1
H15 H 0.4325(10) 0.590(2) 0.0652(6) 0.029(5) Uiso 1 1 d . . . . .
H23 H 0.4723(9) -0.0289(19) 0.2530(6) 0.025(5) Uiso 1 1 d . . . . .
H24 H 0.5878(9) -0.043(2) 0.2501(6) 0.027(5) Uiso 1 1 d . . . . .
H25 H 0.6401(10) 0.032(2) 0.1906(6) 0.026(5) Uiso 1 1 d . . . . .
H32 H 0.3841(9) 0.1800(18) 0.2523(5) 0.021(4) Uiso 1 1 d . . . . .
H34 H 0.1996(10) 0.102(2) 0.2134(6) 0.030(5) Uiso 1 1 d . . . . .
H36 H 0.3581(9) -0.0507(19) 0.1530(6) 0.024(5) Uiso 1 1 d . . . . .
H42 H 0.6565(9) 0.2624(19) 0.1565(6) 0.023(5) Uiso 1 1 d . . . . .
H44 H 0.6909(9) 0.2682(19) 0.0394(6) 0.023(5) Uiso 1 1 d . . . . .
H46 H 0.5414(9) 0.036(2) 0.0828(5) 0.024(5) Uiso 1 1 d . . . . .
H17A H 0.5897(15) 0.687(3) 0.1553(9) 0.077(9) Uiso 1 1 d . . . . .
H17B H 0.6009(14) 0.574(3) 0.1176(9) 0.069(8) Uiso 1 1 d . . . . .
H17C H 0.5686(15) 0.531(3) 0.1682(9) 0.083(10) Uiso 1 1 d . . . . .
H17D H 0.4479(15) 0.782(3) 0.0976(8) 0.068(8) Uiso 1 1 d . . . . .
H17E H 0.5233(13) 0.830(3) 0.1171(8) 0.063(8) Uiso 1 1 d . . . . .
H17F H 0.5267(13) 0.724(3) 0.0795(8) 0.059(7) Uiso 1 1 d . . . . .
H17G H 0.4598(12) 0.597(3) 0.1908(7) 0.051(7) Uiso 1 1 d . . . . .
H17H H 0.4832(12) 0.761(3) 0.1804(7) 0.054(7) Uiso 1 1 d . . . . .
H17I H 0.4167(13) 0.703(3) 0.1581(8) 0.058(7) Uiso 1 1 d . . . . .
H18A H 0.4438(12) 0.368(3) -0.0130(7) 0.051(7) Uiso 1 1 d . . . . .
H18B H 0.3861(11) 0.460(2) -0.0351(7) 0.044(6) Uiso 1 1 d . . . . .
H18C H 0.4386(14) 0.541(3) -0.0016(8) 0.063(8) Uiso 1 1 d . . . . .
H18D H 0.2972(12) 0.307(3) -0.0143(7) 0.053(7) Uiso 1 1 d . . . . .
H18E H 0.3562(13) 0.200(3) 0.0061(8) 0.059(7) Uiso 1 1 d . . . . .
H18F H 0.2924(9) 0.2821(18) 0.0342(5) 0.015(4) Uiso 1 1 d . . . . .
H18G H 0.2784(11) 0.505(2) 0.0523(7) 0.044(6) Uiso 1 1 d . . . . .
H18H H 0.3332(11) 0.618(2) 0.0352(7) 0.040(6) Uiso 1 1 d . . . . .
H18I H 0.2873(10) 0.540(2) 0.0041(6) 0.036(5) Uiso 1 1 d . . . . .

loop_
_atom_site_aniso_label
_atom_site_aniso_U_11
_atom_site_aniso_U_22
_atom_site_aniso_U_33
_atom_site_aniso_U_23
_atom_site_aniso_U_13
_atom_site_aniso_U_12
O 0.0407(7) 0.0190(6) 0.0235(6) -0.0002(5) -0.0116(5) 0.0013(5)
O1 0.0407(7) 0.0190(6) 0.0235(6) -0.0002(5) -0.0116(5) 0.0013(5)
N 0.0161(5) 0.0159(6) 0.0195(6) 0.0015(4) -0.0006(4) -0.0001(4)
C11 0.0257(7) 0.0149(7) 0.0226(7) -0.0008(5) -0.0044(6) 0.0013(5)
C12 0.0205(7) 0.0155(6) 0.0192(7) 0.0000(5) 0.0002(5) 0.0005(5)
C13 0.0248(7) 0.0187(7) 0.0237(7) 0.0000(6) -0.0061(6) -0.0016(6)
C14 0.0151(6) 0.0188(7) 0.0181(6) 0.0002(5) -0.0004(5) 0.0028(5)
C15 0.0221(7) 0.0153(6) 0.0207(7) 0.0018(5) 0.0007(5) 0.0012(5)
C16 0.0217(7) 0.0143(6) 0.0202(7) -0.0017(5) 0.0027(5) -0.0010(5)
C17 0.0387(9) 0.0157(7) 0.0215(7) -0.0027(6) -0.0015(6) -0.0059(6)
C18 0.0200(7) 0.0213(7) 0.0211(7) 0.0022(5) -0.0048(5) 0.0024(5)
C21 0.0189(6) 0.0110(6) 0.0194(6) 0.0004(5) -0.0024(5) -0.0002(5)
C22 0.0171(6) 0.0139(6) 0.0208(7) -0.0008(5) -0.0005(5) -0.0004(5)
C23 0.0217(7) 0.0201(7) 0.0192(7) 0.0007(5) 0.0000(5) -0.0002(5)
C24 0.0210(7) 0.0229(7) 0.0232(7) 0.0034(6) -0.0041(6) 0.0024(6)
C25 0.0174(7) 0.0205(7) 0.0251(7) 0.0022(6) -0.0018(5) 0.0017(5)
C26 0.0185(6) 0.0145(6) 0.0210(7) 0.0019(5) 0.0002(5) 0.0004(5)
C31 0.0170(6) 0.0158(6) 0.0204(7) 0.0026(5) -0.0004(5) -0.0018(5)
C32 0.0185(7) 0.0199(7) 0.0204(7) 0.0001(5) -0.0006(5) -0.0033(5)
C33 0.0188(7) 0.0217(7) 0.0232(7) 0.0006(6) 0.0039(5) -0.0027(5)
C34 0.0157(7) 0.0282(8) 0.0286(8) 0.0019(6) 0.0003(6) -0.0032(6)
C35 0.0208(7) 0.0230(7) 0.0248(7) 0.0003(6) -0.0043(6) -0.0048(6)
C36 0.0217(7) 0.0182(7) 0.0217(7) -0.0002(5) -0.0010(6) -0.0023(5)
C37 0.0196(7) 0.0318(8) 0.0293(8) -0.0045(7) 0.0058(6) -0.0034(6)
C38 0.0253(8) 0.0344(9) 0.0328(9) -0.0041(7) -0.0071(7) -0.0054(7)
C41 0.0158(6) 0.0159(6) 0.0235(7) 0.0036(5) 0.0004(5) 0.0026(5)
C42 0.0187(7) 0.0202(7) 0.0220(7) 0.0030(6) -0.0030(5) -0.0001(5)
C43 0.0156(6) 0.0189(7) 0.0273(7) 0.0035(6) -0.0018(5) -0.0020(5)
C44 0.0167(6) 0.0200(7) 0.0244(7) 0.0036(6) 0.0031(5) 0.0004(5)
C45 0.0184(7) 0.0172(6) 0.0233(7) -0.0004(5) 0.0010(5) 0.0016(5)
C46 0.0166(6) 0.0146(6) 0.0270(7) 0.0004(5) 0.0012(5) -0.0008(5)
C47 0.0236(8) 0.0348(9) 0.0296(8) 0.0034(7) -0.0030(6) -0.0105(7)
C48 0.0270(8) 0.0279(8) 0.0268(8) -0.0036(6) 0.0035(6) -0.0051(6)
C171 0.0409(11) 0.0434(12) 0.0600(14) -0.0096(11) -0.0101(10) -0.0163(9)
C172 0.100(2) 0.0237(9) 0.0297(10) 0.0012(8) -0.0048(11) -0.0244(11)
C173 0.0654(14) 0.0240(9) 0.0300(9) -0.0067(7) 0.0024(9) 0.0034(9)
C181 0.0314(9) 0.0538(12) 0.0222(8) 0.0027(8) 0.0000(7) 0.0110(9)
C182 0.0438(11) 0.0351(10) 0.0438(11) 0.0036(8) -0.0236(9) -0.0041(9)
C183 0.0301(8) 0.0346(9) 0.0265(8) 0.0050(7) -0.0027(7) 0.0135(7)
F371 0.0561(8) 0.0614(8) 0.0249(5) 0.0020(5) 0.0093(5) 0.0176(6)
F372 0.0415(6) 0.0428(7) 0.0602(8) -0.0275(6) 0.0236(6) -0.0176(5)
F373 0.0227(5) 0.0544(7) 0.0442(6) -0.0129(5) 0.0057(4) 0.0065(5)
F381 0.0401(7) 0.0811(10) 0.0811(10) -0.0573(9) -0.0197(7) 0.0055(7)
F382 0.0443(7) 0.0747(9) 0.0491(7) 0.0054(7) -0.0127(6) -0.0384(7)
F383 0.0614(8) 0.0529(7) 0.0438(7) 0.0061(6) -0.0317(6) -0.0096(6)
F471 0.0172(6) 0.0673(11) 0.1258(18) -0.0225(12) -0.0012(8) -0.0085(6)
F472 0.0871(13) 0.0692(11) 0.0567(10) 0.0393(8) -0.0356(9) -0.0620(10)
F473 0.0508(9) 0.0581(10) 0.0403(7) -0.0130(7) 0.0018(6) -0.0333(7)
F474 0.0172(6) 0.0673(11) 0.1258(18) -0.0225(12) -0.0012(8) -0.0085(6)
F475 0.0871(13) 0.0692(11) 0.0567(10) 0.0393(8) -0.0356(9) -0.0620(10)
F476 0.0508(9) 0.0581(10) 0.0403(7) -0.0130(7) 0.0018(6) -0.0333(7)
F481 0.0418(6) 0.0738(9) 0.0351(6) -0.0219(6) 0.0168(5) -0.0190(6)
F482 0.0597(7) 0.0392(6) 0.0327(6) 0.0011(5) -0.0189(5) 0.0010(5)
F483 0.0431(6) 0.0302(5) 0.0379(6) -0.0101(4) -0.0009(5) -0.0112(5)

loop_
_atom_type_symbol
_atom_type_description
_atom_type_scat_dispersion_real
_atom_type_scat_dispersion_imag
_atom_type_scat_source
C C 0.0033 0.0016 'International Tables Vol C Tables 4.2.6.8 and 6.1.1.4'
H H 0.0000 0.0000 'International Tables Vol C Tables 4.2.6.8 and 6.1.1.4'
N N 0.0061 0.0033 'International Tables Vol C Tables 4.2.6.8 and 6.1.1.4'
O O 0.0106 0.0060 'International Tables Vol C Tables 4.2.6.8 and 6.1.1.4'
F F 0.0171 0.0103 'International Tables Vol C Tables 4.2.6.8 and 6.1.1.4'

loop_
_geom_angle_atom_site_label_1
_geom_angle_atom_site_label_2
_geom_angle_atom_site_label_3
_geom_angle
_geom_angle_site_symmetry_1
_geom_angle_site_symmetry_3
_geom_angle_publ_flag
C12 N C21 124.96(12) . . ?
O C11 C16 124.14(14) . . ?
O C11 C12 118.59(13) . . ?
C16 C11 C12 117.21(12) . . ?
N C12 C13 117.73(13) . . ?
N C12 C11 123.74(13) . . ?
C13 C12 C11 118.53(13) . . ?
C14 C13 O1 114.9(5) . . ?
C14 C13 C12 120.59(14) . . ?
O1 C13 C12 106.9(5) . . ?
C14 C13 H13 124.4(11) . . ?
C12 C13 H13 114.8(11) . . ?
C13 C14 C15 119.17(13) . . ?
C13 C14 C18 122.60(13) . . ?
C15 C14 C18 118.23(12) . . ?
C16 C15 C14 125.56(13) . . ?
C16 C15 H15 117.6(12) . . ?
C14 C15 H15 116.8(12) . . ?
C15 C16 C11 117.51(13) . . ?
C15 C16 C17 123.11(13) . . ?
C11 C16 C17 119.19(13) . . ?
C172 C17 C16 111.78(14) . . ?
C172 C17 C171 107.95(18) . . ?
C16 C17 C171 109.81(14) . . ?
C172 C17 C173 107.82(16) . . ?
C16 C17 C173 109.20(14) . . ?
C171 C17 C173 110.25(17) . . ?
C182 C18 C14 112.47(13) . . ?
C182 C18 C183 108.49(15) . . ?
C14 C18 C183 109.78(13) . . ?
C182 C18 C181 108.39(16) . . ?
C14 C18 C181 108.67(12) . . ?
C183 C18 C181 108.99(14) . . ?
C26 C21 C22 120.02(13) . . ?
C26 C21 N 120.63(13) . . ?
C22 C21 N 119.07(12) . . ?
C23 C22 C21 119.48(13) . . ?
C23 C22 C31 120.10(13) . . ?
C21 C22 C31 120.35(13) . . ?
C24 C23 C22 120.76(14) . . ?
C24 C23 H23 120.1(12) . . ?
C22 C23 H23 119.1(12) . . ?
C25 C24 C23 119.45(14) . . ?
C25 C24 H24 121.3(11) . . ?
C23 C24 H24 119.2(11) . . ?
C24 C25 C26 121.43(14) . . ?
C24 C25 H25 120.3(11) . . ?
C26 C25 H25 118.3(11) . . ?
C25 C26 C21 118.83(13) . . ?
C25 C26 C41 119.19(13) . . ?
C21 C26 C41 121.93(13) . . ?
C32 C31 C36 118.89(13) . . ?
C32 C31 C22 119.81(13) . . ?
C36 C31 C22 121.30(13) . . ?
C31 C32 C33 120.32(14) . . ?
C31 C32 H32 120.9(11) . . ?
C33 C32 H32 118.8(11) . . ?
C34 C33 C32 120.88(14) . . ?
C34 C33 C37 120.45(14) . . ?
C32 C33 C37 118.67(14) . . ?
C33 C34 C35 118.53(14) . . ?
C33 C34 H34 118.6(12) . . ?
C35 C34 H34 122.9(12) . . ?
C36 C35 C34 121.39(14) . . ?
C36 C35 C38 120.20(15) . . ?
C34 C35 C38 118.35(14) . . ?
C35 C36 C31 119.97(14) . . ?
C35 C36 H36 119.7(11) . . ?
C31 C36 H36 120.3(11) . . ?
F371 C37 F372 107.55(15) . . ?
F371 C37 F373 106.15(13) . . ?
F372 C37 F373 105.75(14) . . ?
F371 C37 C33 112.01(14) . . ?
F372 C37 C33 111.94(13) . . ?
F373 C37 C33 113.01(14) . . ?
F381 C38 F383 106.31(16) . . ?
F381 C38 F382 107.53(16) . . ?
F383 C38 F382 105.08(15) . . ?
F381 C38 C35 113.58(14) . . ?
F383 C38 C35 111.49(15) . . ?
F382 C38 C35 112.29(15) . . ?
C46 C41 C42 118.81(13) . . ?
C46 C41 C26 122.43(13) . . ?
C42 C41 C26 118.76(13) . . ?
C43 C42 C41 120.44(14) . . ?
C43 C42 H42 118.4(11) . . ?
C41 C42 H42 121.2(11) . . ?
C44 C43 C42 120.72(14) . . ?
C44 C43 C47 118.63(14) . . ?
C42 C43 C47 120.64(14) . . ?
C45 C44 C43 118.84(14) . . ?
C45 C44 H44 121.1(12) . . ?
C43 C44 H44 120.1(12) . . ?
C44 C45 C46 121.09(14) . . ?
C44 C45 C48 119.28(14) . . ?
C46 C45 C48 119.61(13) . . ?
C45 C46 C41 120.09(13) . . ?
C45 C46 H46 120.3(11) . . ?
C41 C46 H46 119.6(11) . . ?
F475 C47 F476 104.3(16) . . ?
F472 C47 F473 107.03(17) . . ?
F472 C47 F471 106.70(18) . . ?
F473 C47 F471 105.23(16) . . ?
F475 C47 F474 106.4(16) . . ?
F476 C47 F474 102.5(13) . . ?
F475 C47 C43 118.6(8) . . ?
F476 C47 C43 114.2(7) . . ?
F472 C47 C43 112.45(14) . . ?
F473 C47 C43 113.30(14) . . ?
F471 C47 C43 111.62(15) . . ?
F474 C47 C43 109.3(7) . . ?
F483 C48 F481 106.73(14) . . ?
F483 C48 F482 106.24(14) . . ?
F481 C48 F482 106.35(15) . . ?
F483 C48 C45 112.71(14) . . ?
F481 C48 C45 112.20(14) . . ?
F482 C48 C45 112.15(14) . . ?
C17 C171 H17A 105.9(17) . . ?
C17 C171 H17B 111.2(15) . . ?
H17A C171 H17B 108(2) . . ?
C17 C171 H17C 104.9(17) . . ?
H17A C171 H17C 105(2) . . ?
H17B C171 H17C 121(2) . . ?
C17 C172 H17D 109.1(15) . . ?
C17 C172 H17E 106.9(15) . . ?
H17D C172 H17E 108(2) . . ?
C17 C172 H17F 108.6(15) . . ?
H17D C172 H17F 116(2) . . ?
H17E C172 H17F 108(2) . . ?
C17 C173 H17G 111.2(13) . . ?
C17 C173 H17H 106.9(14) . . ?
H17G C173 H17H 110.7(19) . . ?
C17 C173 H17I 102.9(15) . . ?
H17G C173 H17I 116(2) . . ?
H17H C173 H17I 108(2) . . ?
C18 C181 H18A 110.1(14) . . ?
C18 C181 H18B 110.3(13) . . ?
H18A C181 H18B 107.2(18) . . ?
C18 C181 H18C 111.2(14) . . ?
H18A C181 H18C 107.7(19) . . ?
H18B C181 H18C 110.2(19) . . ?
C18 C182 H18D 108.2(14) . . ?
C18 C182 H18E 110.0(14) . . ?
H18D C182 H18E 109.7(19) . . ?
C18 C182 H18F 96.6(10) . . ?
H18D C182 H18F 110.5(17) . . ?
H18E C182 H18F 120.6(17) . . ?
C18 C183 H18G 109.7(13) . . ?
C18 C183 H18H 114.7(13) . . ?
H18G C183 H18H 109.5(18) . . ?
C18 C183 H18I 107.6(12) . . ?
H18G C183 H18I 108.1(17) . . ?
H18H C183 H18I 107.0(18) . . ?

loop_
_geom_bond_atom_site_label_1
_geom_bond_atom_site_label_2
_geom_bond_distance
_geom_bond_site_symmetry_2
_geom_bond_publ_flag
O C11 1.2182(19) . ?
O1 C13 1.381(13) . ?
N C12 1.2800(18) . ?
N C21 1.4124(18) . ?
C11 C16 1.465(2) . ?
C11 C12 1.521(2) . ?
C12 C13 1.460(2) . ?
C13 C14 1.349(2) . ?
C13 H13 0.996(19) . ?
C14 C15 1.456(2) . ?
C14 C18 1.5289(19) . ?
C15 C16 1.360(2) . ?
C15 H15 0.98(2) . ?
C16 C17 1.531(2) . ?
C17 C172 1.528(3) . ?
C17 C171 1.533(3) . ?
C17 C173 1.538(3) . ?
C18 C182 1.523(2) . ?
C18 C183 1.534(2) . ?
C18 C181 1.540(2) . ?
C21 C26 1.4050(19) . ?
C21 C22 1.405(2) . ?
C22 C23 1.392(2) . ?
C22 C31 1.4876(19) . ?
C23 C24 1.387(2) . ?
C23 H23 0.94(2) . ?
C24 C25 1.384(2) . ?
C24 H24 1.00(2) . ?
C25 C26 1.393(2) . ?
C25 H25 0.96(2) . ?
C26 C41 1.491(2) . ?
C31 C32 1.391(2) . ?
C31 C36 1.398(2) . ?
C32 C33 1.392(2) . ?
C32 H32 0.950(19) . ?
C33 C34 1.383(2) . ?
C33 C37 1.494(2) . ?
C34 C35 1.388(2) . ?
C34 H34 0.95(2) . ?
C35 C36 1.382(2) . ?
C35 C38 1.499(2) . ?
C36 H36 0.961(19) . ?
C37 F371 1.332(2) . ?
C37 F372 1.332(2) . ?
C37 F373 1.3353(19) . ?
C38 F381 1.321(2) . ?
C38 F383 1.330(2) . ?
C38 F382 1.333(2) . ?
C41 C46 1.393(2) . ?
C41 C42 1.397(2) . ?
C42 C43 1.388(2) . ?
C42 H42 0.943(19) . ?
C43 C44 1.387(2) . ?
C43 C47 1.499(2) . ?
C44 C45 1.384(2) . ?
C44 H44 0.931(19) . ?
C45 C46 1.391(2) . ?
C45 C48 1.499(2) . ?
C46 H46 0.962(19) . ?
C47 F475 1.237(14) . ?
C47 F476 1.291(13) . ?
C47 F472 1.316(2) . ?
C47 F473 1.323(2) . ?
C47 F471 1.328(2) . ?
C47 F474 1.330(16) . ?
C48 F483 1.3322(19) . ?
C48 F481 1.3358(19) . ?
C48 F482 1.340(2) . ?
C171 H17A 1.01(3) . ?
C171 H17B 1.09(3) . ?
C171 H17C 1.07(3) . ?
C172 H17D 1.11(3) . ?
C172 H17E 1.02(3) . ?
C172 H17F 1.01(3) . ?
C173 H17G 1.05(3) . ?
C173 H17H 1.03(3) . ?
C173 H17I 1.00(3) . ?
C181 H18A 1.03(3) . ?
C181 H18B 1.02(2) . ?
C181 H18C 1.11(3) . ?
C182 H18D 1.04(3) . ?
C182 H18E 1.08(3) . ?
C182 H18F 0.983(18) . ?
C183 H18G 1.06(2) . ?
C183 H18H 0.98(2) . ?
C183 H18I 1.01(2) . ?
